data_7226645
loop_
_publ_author_name
'Tedesco, Consiglia'
'Meli, Alessandra'
'Macedi, Eleonora'
'Iuliano, Veronica'
'Ricciardulli, Antonio G.'
'De Riccardis, Francesco'
'Vaughan, Gavin B. M.'
'Smith, Vincent J.'
'Barbour, Leonard J.'
'Izzo, Irene'

_publ_section_title
;
 Ring size effect on the solid state assembly of propargyl substituted
 hexa- and octacyclic peptoids
;
_journal_issue 46
_journal_name_full CrystEngComm
_journal_page_first 8838
_journal_paper_doi 10.1039/C6CE01800A
_journal_volume 18
_journal_year 2016
_chemical_formula_moiety 'C40 H40 N8 O8, 2(C H4 O)'
_chemical_formula_sum 'C42 H48 N8 O10'
_chemical_formula_weight 824.88
_space_group_crystal_system monoclinic
_space_group_IT_number 15
_space_group_name_Hall '-C 2yc'
_space_group_name_H-M_alt 'C 1 2/c 1'
_symmetry_space_group_name_Hall '-C 2yc'
_symmetry_space_group_name_H-M 'C 1 2/c 1'
_atom_sites_solution_hydrogens geom
_audit_creation_date 2016-06-07
_audit_creation_method
;
Olex2 1.2
(compiled 2016.02.19 svn.r3266 for OlexSys, GUI svn.r5155)
;
_audit_update_record
;
2016-07-09 deposited with the CCDC.
2016-09-23 downloaded from the CCDC.
;
_cell_angle_alpha 90
_cell_angle_beta 118.774(7)
_cell_angle_gamma 90
_cell_formula_units_Z 4
_cell_length_a 29.138(11)
_cell_length_b 8.033(2)
_cell_length_c 21.635(8)
_cell_measurement_reflns_used 4400
_cell_measurement_temperature 100(2)
_cell_measurement_theta_max 28.2484
_cell_measurement_theta_min 1.4308
_cell_volume 4439(3)
_computing_molecular_graphics 'Olex2 (Dolomanov et al., 2009)'
_computing_publication_material 'Olex2 (Dolomanov et al., 2009)'
_computing_structure_refinement 'ShelXL (Sheldrick, 2015)'
_diffrn_ambient_temperature 100.0
_diffrn_measured_fraction_theta_full 0.996
_diffrn_measured_fraction_theta_max 0.965
_diffrn_measurement_device_type 'AFC7S Rigaku'
_diffrn_radiation_type MoK\a
_diffrn_radiation_wavelength 0.71073
_diffrn_reflns_av_R_equivalents 0.1426
_diffrn_reflns_av_unetI/netI 0.1823
_diffrn_reflns_Laue_measured_fraction_full 0.996
_diffrn_reflns_Laue_measured_fraction_max 0.965
_diffrn_reflns_limit_h_max 24
_diffrn_reflns_limit_h_min -38
_diffrn_reflns_limit_k_max 8
_diffrn_reflns_limit_k_min -10
_diffrn_reflns_limit_l_max 28
_diffrn_reflns_limit_l_min -22
_diffrn_reflns_number 17766
_diffrn_reflns_point_group_measured_fraction_full 0.996
_diffrn_reflns_point_group_measured_fraction_max 0.965
_diffrn_reflns_theta_full 26.000
_diffrn_reflns_theta_max 28.454
_diffrn_reflns_theta_min 1.595
_exptl_absorpt_coefficient_mu 0.090
_exptl_absorpt_correction_T_max 1.0000
_exptl_absorpt_correction_T_min 0.3903
_exptl_absorpt_correction_type multi-scan
_exptl_absorpt_process_details 'Blessing, 1995'
_exptl_crystal_colour 'clear white'
_exptl_crystal_colour_lustre clear
_exptl_crystal_colour_primary white
_exptl_crystal_density_diffrn 1.234
_exptl_crystal_description needle
_exptl_crystal_F_000 1744
_exptl_crystal_recrystallization_method 'Re-crystallisation from solvent: methanol'
_exptl_crystal_size_max 0.28
_exptl_crystal_size_mid 0.15
_exptl_crystal_size_min 0.11
_refine_diff_density_max 0.264
_refine_diff_density_min -0.287
_refine_diff_density_rms 0.069
_refine_ls_extinction_method none
_refine_ls_goodness_of_fit_ref 0.977
_refine_ls_hydrogen_treatment constr
_refine_ls_matrix_type full
_refine_ls_number_parameters 273
_refine_ls_number_reflns 5416
_refine_ls_number_restraints 0
_refine_ls_restrained_S_all 0.977
_refine_ls_R_factor_all 0.2229
_refine_ls_R_factor_gt 0.0890
_refine_ls_shift/su_max 0.000
_refine_ls_shift/su_mean 0.000
_refine_ls_structure_factor_coef Fsqd
_refine_ls_weighting_details 'w=1/[\s^2^(Fo^2^)+(0.0721P)^2^] where P=(Fo^2^+2Fc^2^)/3'
_refine_ls_weighting_scheme calc
_refine_ls_wR_factor_gt 0.1798
_refine_ls_wR_factor_ref 0.2361
_reflns_Friedel_coverage 0.000
_reflns_number_gt 2150
_reflns_number_total 5416
_reflns_threshold_expression 'I > 2\s(I)'
_cod_data_source_file c6ce01800a2.cif
_cod_data_source_block frozen
_cod_depositor_comments
;
The following automatic conversions were performed:

'_exptl_absorpt_correction_type' value 'Multi-scan' changed to
'multi-scan' according to
/usr/data/users/saulius/crontab/automatic-downloads/rss-feeds/RSC/lib/dictionaries/cif_core.dic
dictionary named 'cif_core.dic' version 2.4.2 from 2011-04-26.

Automatic conversion script
Id: cif_fix_values 4268 2015-11-12 08:31:59Z antanas 

 Adding full bibliography for 7226643--7226648.cif.
;
_cod_database_code 7226645
_shelx_space_group_comment
;
The symmetry employed for this shelxl refinement is uniquely defined
by the following loop, which should always be used as a source of
symmetry information in preference to the above space-group names.
They are only intended as comments.
;
_olex2_refinement_description
;
1. Fixed Uiso
 At 1.2 times of:
  All C(H) groups, All C(H,H) groups
 At 1.5 times of:
  All C(H,H,H) groups, All O(H) groups
2.a Secondary CH2 refined with riding coordinates:
 C2(H2A,H2B), C3(H3A,H3B), C7(H7A,H7B), C8(H8A,H8B), C12(H12A,H12B), C13(H13A,
 H13B), C17(H17A,H17B), C18(H18A,H18B)
2.b Idealised Me refined as rotating group:
 C1S(H1SA,H1SB,H1SC)
2.c Idealised tetrahedral OH refined as rotating group:
 O1S(H1S)
2.d :
 C5(H5), C10(H10), C15(H15), C20(H20)
;
_shelx_shelxl_version_number 2014/7
_olex2_exptl_crystal_mounting_method 'Mitegen microloop'
_olex2_submission_special_instructions 'No special instructions were received'

loop_
_space_group_symop_operation_xyz
'x, y, z'
'-x, y, -z+1/2'
'x+1/2, y+1/2, z'
'-x+1/2, y+1/2, -z+1/2'
'-x, -y, -z'
'x, -y, z-1/2'
'-x+1/2, -y+1/2, -z'
'x+1/2, -y+1/2, z-1/2'

loop_
_atom_site_label
_atom_site_type_symbol
_atom_site_fract_x
_atom_site_fract_y
_atom_site_fract_z
_atom_site_U_iso_or_equiv
_atom_site_adp_type
_atom_site_occupancy
_atom_site_site_symmetry_order
_atom_site_calc_flag
_atom_site_refinement_flags_posn
O1 O 0.57228(10) 0.6075(3) 0.08657(15) 0.0438(7) Uani 1 1 d .
O2 O 0.70536(11) 0.4426(3) 0.26563(15) 0.0441(7) Uani 1 1 d .
O3 O 0.62191(10) 0.3802(3) 0.35698(14) 0.0403(7) Uani 1 1 d .
O4 O 0.52745(10) 0.6237(3) 0.35321(15) 0.0439(7) Uani 1 1 d .
N1 N 0.63240(12) 0.6841(3) 0.19697(16) 0.0365(8) Uani 1 1 d .
N2 N 0.71383(12) 0.4986(3) 0.37374(17) 0.0361(8) Uani 1 1 d .
N3 N 0.62492(12) 0.5187(3) 0.44977(16) 0.0365(8) Uani 1 1 d .
N4 N 0.48499(13) 0.4164(4) 0.37464(17) 0.0401(8) Uani 1 1 d .
C1 C 0.59002(15) 0.5965(4) 0.1510(2) 0.0353(9) Uani 1 1 d .
C2 C 0.65462(15) 0.6711(4) 0.2729(2) 0.0373(9) Uani 1 1 d .
H2A H 0.6260 0.6549 0.2847 0.045 Uiso 1 1 calc R
H2B H 0.6728 0.7764 0.2950 0.045 Uiso 1 1 calc R
C3 C 0.66307(16) 0.7771(4) 0.1708(2) 0.0425(10) Uani 1 1 d .
H3A H 0.6477 0.7592 0.1194 0.051 Uiso 1 1 calc R
H3B H 0.6993 0.7336 0.1937 0.051 Uiso 1 1 calc R
C4 C 0.66431(15) 0.9572(5) 0.1850(2) 0.0411(10) Uani 1 1 d .
C5 C 0.66794(17) 1.1010(5) 0.1964(2) 0.0489(11) Uani 1 1 d .
H5 H 0.6709 1.2172 0.2057 0.059 Uiso 1 1 calc R
C6 C 0.69360(14) 0.5257(4) 0.3034(2) 0.0380(10) Uani 1 1 d .
C7 C 0.69300(15) 0.5735(4) 0.4156(2) 0.0374(9) Uani 1 1 d .
H7A H 0.6847 0.6919 0.4021 0.045 Uiso 1 1 calc R
H7B H 0.7197 0.5692 0.4660 0.045 Uiso 1 1 calc R
C8 C 0.74600(16) 0.3482(4) 0.4036(2) 0.0438(10) Uani 1 1 d .
H8A H 0.7253 0.2634 0.4127 0.053 Uiso 1 1 calc R
H8B H 0.7556 0.3014 0.3691 0.053 Uiso 1 1 calc R
C9 C 0.79344(18) 0.3856(4) 0.4692(2) 0.0448(10) Uani 1 1 d .
C10 C 0.8306(2) 0.4180(5) 0.5228(3) 0.0581(13) Uani 1 1 d .
H10 H 0.8607 0.4442 0.5663 0.070 Uiso 1 1 calc R
C11 C 0.64340(15) 0.4826(4) 0.4048(2) 0.0356(9) Uani 1 1 d .
C12 C 0.58065(15) 0.4247(5) 0.4444(2) 0.0409(10) Uani 1 1 d .
H12A H 0.5810 0.4266 0.4904 0.049 Uiso 1 1 calc R
H12B H 0.5836 0.3074 0.4328 0.049 Uiso 1 1 calc R
C13 C 0.64606(16) 0.6536(4) 0.5017(2) 0.0437(10) Uani 1 1 d .
H13A H 0.6171 0.7033 0.5071 0.052 Uiso 1 1 calc R
H13B H 0.6602 0.7413 0.4834 0.052 Uiso 1 1 calc R
C14 C 0.68771(16) 0.6008(4) 0.5718(2) 0.0402(10) Uani 1 1 d .
C15 C 0.72046(18) 0.5617(5) 0.6283(2) 0.0498(11) Uani 1 1 d .
H15 H 0.7469 0.5300 0.6740 0.060 Uiso 1 1 calc R
C16 C 0.52841(16) 0.4985(5) 0.3869(2) 0.0390(9) Uani 1 1 d .
C17 C 0.56511(15) 0.4784(5) 0.1815(2) 0.0403(10) Uani 1 1 d .
H17A H 0.5890 0.3836 0.2048 0.048 Uiso 1 1 calc R
H17B H 0.5594 0.5375 0.2173 0.048 Uiso 1 1 calc R
C18 C 0.48334(16) 0.2862(4) 0.4218(2) 0.0438(10) Uani 1 1 d .
H18A H 0.5085 0.3159 0.4711 0.053 Uiso 1 1 calc R
H18B H 0.4479 0.2848 0.4174 0.053 Uiso 1 1 calc R
C19 C 0.49569(16) 0.1188(5) 0.4074(2) 0.0452(10) Uani 1 1 d .
C20 C 0.50485(19) -0.0187(6) 0.3980(3) 0.0597(13) Uani 1 1 d .
H20 H 0.5122 -0.1297 0.3903 0.072 Uiso 1 1 calc R
O1S O 0.40190(11) 0.8492(3) 0.15084(15) 0.0505(8) Uani 1 1 d .
H1S H 0.4247 0.7840 0.1515 0.076 Uiso 1 1 calc GR
C1S C 0.4258(2) 0.9614(5) 0.2092(3) 0.0668(14) Uani 1 1 d .
H1SA H 0.3985 1.0224 0.2139 0.100 Uiso 1 1 calc GR
H1SB H 0.4480 1.0404 0.2011 0.100 Uiso 1 1 calc GR
H1SC H 0.4472 0.8984 0.2525 0.100 Uiso 1 1 calc GR

loop_
_atom_site_aniso_label
_atom_site_aniso_U_11
_atom_site_aniso_U_22
_atom_site_aniso_U_33
_atom_site_aniso_U_23
_atom_site_aniso_U_13
_atom_site_aniso_U_12
O1 0.0420(17) 0.0564(16) 0.0351(18) 0.0051(12) 0.0202(15) -0.0041(12)
O2 0.0464(18) 0.0518(15) 0.0423(18) -0.0074(12) 0.0278(16) -0.0004(12)
O3 0.0371(16) 0.0493(14) 0.0321(16) -0.0017(12) 0.0147(14) -0.0012(12)
O4 0.0430(17) 0.0509(16) 0.0404(18) 0.0071(13) 0.0221(14) 0.0054(12)
N1 0.039(2) 0.0448(16) 0.0276(19) -0.0026(13) 0.0175(16) -0.0098(14)
N2 0.0322(19) 0.0440(17) 0.034(2) 0.0020(14) 0.0173(16) 0.0033(13)
N3 0.0323(19) 0.0496(18) 0.0285(19) -0.0003(14) 0.0154(16) 0.0043(14)
N4 0.036(2) 0.0538(19) 0.031(2) 0.0035(14) 0.0171(17) 0.0056(15)
C1 0.035(2) 0.042(2) 0.032(2) 0.0028(17) 0.018(2) 0.0029(16)
C2 0.035(2) 0.045(2) 0.033(2) -0.0030(16) 0.016(2) -0.0037(16)
C3 0.047(3) 0.046(2) 0.044(3) -0.0012(17) 0.030(2) -0.0092(17)
C4 0.033(2) 0.052(3) 0.039(3) 0.0059(18) 0.018(2) -0.0013(17)
C5 0.045(3) 0.047(3) 0.054(3) 0.0038(19) 0.022(2) -0.0031(18)
C6 0.025(2) 0.047(2) 0.044(3) -0.0018(19) 0.019(2) -0.0101(16)
C7 0.032(2) 0.045(2) 0.035(2) 0.0008(17) 0.0160(19) 0.0030(16)
C8 0.043(3) 0.043(2) 0.052(3) -0.0019(18) 0.028(2) 0.0041(17)
C9 0.042(3) 0.047(2) 0.044(3) 0.0064(19) 0.019(2) 0.0026(18)
C10 0.056(3) 0.053(3) 0.056(3) 0.009(2) 0.019(3) 0.003(2)
C11 0.031(2) 0.045(2) 0.030(2) 0.0074(17) 0.014(2) 0.0096(16)
C12 0.032(2) 0.059(2) 0.037(3) 0.0120(18) 0.021(2) 0.0079(18)
C13 0.044(3) 0.054(2) 0.038(3) -0.0010(18) 0.024(2) 0.0082(18)
C14 0.040(3) 0.045(2) 0.039(3) 0.0028(18) 0.022(2) -0.0016(17)
C15 0.049(3) 0.051(2) 0.039(3) 0.0008(19) 0.013(2) -0.0063(19)
C16 0.034(2) 0.054(2) 0.032(2) -0.0049(18) 0.019(2) 0.0055(18)
C17 0.032(2) 0.057(2) 0.032(2) 0.0018(17) 0.015(2) -0.0039(17)
C18 0.040(2) 0.055(2) 0.040(3) -0.0035(19) 0.023(2) 0.0010(18)
C19 0.039(3) 0.062(3) 0.038(3) 0.0005(19) 0.021(2) 0.0020(19)
C20 0.072(4) 0.056(3) 0.056(3) 0.004(2) 0.034(3) 0.015(2)
O1S 0.0528(19) 0.0552(17) 0.050(2) -0.0087(14) 0.0296(16) -0.0071(13)
C1S 0.075(4) 0.070(3) 0.059(3) -0.021(2) 0.035(3) -0.021(2)

loop_
_atom_type_symbol
_atom_type_description
_atom_type_scat_dispersion_real
_atom_type_scat_dispersion_imag
_atom_type_scat_source
C C 0.0033 0.0016 'International Tables Vol C Tables 4.2.6.8 and 6.1.1.4'
H H 0.0000 0.0000 'International Tables Vol C Tables 4.2.6.8 and 6.1.1.4'
N N 0.0061 0.0033 'International Tables Vol C Tables 4.2.6.8 and 6.1.1.4'
O O 0.0106 0.0060 'International Tables Vol C Tables 4.2.6.8 and 6.1.1.4'

loop_
_geom_angle_atom_site_label_1
_geom_angle_atom_site_label_2
_geom_angle_atom_site_label_3
_geom_angle
_geom_angle_site_symmetry_1
_geom_angle_site_symmetry_3
C1 N1 C2 123.2(3) . .
C1 N1 C3 119.3(3) . .
C2 N1 C3 116.7(3) . .
C6 N2 C7 123.3(3) . .
C6 N2 C8 117.6(3) . .
C7 N2 C8 116.0(3) . .
C11 N3 C12 118.6(3) . .
C11 N3 C13 123.0(3) . .
C12 N3 C13 118.4(3) . .
C16 N4 C17 117.9(3) . 2_655
C16 N4 C18 123.7(3) . .
C17 N4 C18 117.5(3) 2_655 .
O1 C1 N1 122.1(3) . .
O1 C1 C17 120.3(3) . .
N1 C1 C17 117.5(3) . .
N1 C2 H2A 109.2 . .
N1 C2 H2B 109.2 . .
N1 C2 C6 112.0(3) . .
H2A C2 H2B 107.9 . .
C6 C2 H2A 109.2 . .
C6 C2 H2B 109.2 . .
N1 C3 H3A 109.2 . .
N1 C3 H3B 109.2 . .
N1 C3 C4 112.2(3) . .
H3A C3 H3B 107.9 . .
C4 C3 H3A 109.2 . .
C4 C3 H3B 109.2 . .
C5 C4 C3 176.3(4) . .
C4 C5 H5 180.0 . .
O2 C6 N2 123.3(4) . .
O2 C6 C2 121.0(4) . .
N2 C6 C2 115.7(3) . .
N2 C7 H7A 109.5 . .
N2 C7 H7B 109.5 . .
N2 C7 C11 110.9(3) . .
H7A C7 H7B 108.1 . .
C11 C7 H7A 109.5 . .
C11 C7 H7B 109.5 . .
N2 C8 H8A 109.4 . .
N2 C8 H8B 109.4 . .
H8A C8 H8B 108.0 . .
C9 C8 N2 111.3(3) . .
C9 C8 H8A 109.4 . .
C9 C8 H8B 109.4 . .
C10 C9 C8 177.7(5) . .
C9 C10 H10 180.0 . .
O3 C11 N3 122.1(3) . .
O3 C11 C7 120.5(3) . .
N3 C11 C7 117.5(3) . .
N3 C12 H12A 109.4 . .
N3 C12 H12B 109.4 . .
N3 C12 C16 111.0(3) . .
H12A C12 H12B 108.0 . .
C16 C12 H12A 109.4 . .
C16 C12 H12B 109.4 . .
N3 C13 H13A 108.7 . .
N3 C13 H13B 108.7 . .
N3 C13 C14 114.1(3) . .
H13A C13 H13B 107.6 . .
C14 C13 H13A 108.7 . .
C14 C13 H13B 108.7 . .
C15 C14 C13 178.3(5) . .
C14 C15 H15 180.0 . .
O4 C16 N4 122.3(4) . .
O4 C16 C12 121.4(4) . .
N4 C16 C12 116.3(3) . .
N4 C17 C1 110.2(3) 2_655 .
N4 C17 H17A 109.6 2_655 .
N4 C17 H17B 109.6 2_655 .
C1 C17 H17A 109.6 . .
C1 C17 H17B 109.6 . .
H17A C17 H17B 108.1 . .
N4 C18 H18A 108.7 . .
N4 C18 H18B 108.7 . .
H18A C18 H18B 107.6 . .
C19 C18 N4 114.2(3) . .
C19 C18 H18A 108.7 . .
C19 C18 H18B 108.7 . .
C20 C19 C18 176.8(5) . .
C19 C20 H20 180.0 . .
C1S O1S H1S 109.5 . .
O1S C1S H1SA 109.5 . .
O1S C1S H1SB 109.5 . .
O1S C1S H1SC 109.5 . .
H1SA C1S H1SB 109.5 . .
H1SA C1S H1SC 109.5 . .
H1SB C1S H1SC 109.5 . .

loop_
_geom_bond_atom_site_label_1
_geom_bond_atom_site_label_2
_geom_bond_distance
_geom_bond_site_symmetry_2
O1 C1 1.234(4) .
O2 C6 1.224(4) .
O3 C11 1.231(4) .
O4 C16 1.235(4) .
N1 C1 1.352(5) .
N1 C2 1.451(5) .
N1 C3 1.471(5) .
N2 C6 1.360(5) .
N2 C7 1.442(5) .
N2 C8 1.474(4) .
N3 C11 1.351(5) .
N3 C12 1.451(5) .
N3 C13 1.466(5) .
N4 C16 1.335(5) .
N4 C17 1.465(5) 2_655
N4 C18 1.478(5) .
C1 C17 1.525(5) .
C2 H2A 0.9900 .
C2 H2B 0.9900 .
C2 C6 1.539(5) .
C3 H3A 0.9900 .
C3 H3B 0.9900 .
C3 C4 1.476(6) .
C4 C5 1.175(5) .
C5 H5 0.9500 .
C7 H7A 0.9900 .
C7 H7B 0.9900 .
C7 C11 1.534(5) .
C8 H8A 0.9900 .
C8 H8B 0.9900 .
C8 C9 1.458(6) .
C9 C10 1.174(6) .
C10 H10 0.9500 .
C12 H12A 0.9900 .
C12 H12B 0.9900 .
C12 C16 1.547(5) .
C13 H13A 0.9900 .
C13 H13B 0.9900 .
C13 C14 1.476(6) .
C14 C15 1.176(5) .
C15 H15 0.9500 .
C17 N4 1.465(5) 2_655
C17 H17A 0.9900 .
C17 H17B 0.9900 .
C18 H18A 0.9900 .
C18 H18B 0.9900 .
C18 C19 1.464(5) .
C19 C20 1.178(5) .
C20 H20 0.9500 .
O1S H1S 0.8400 .
O1S C1S 1.430(5) .
C1S H1SA 0.9800 .
C1S H1SB 0.9800 .
C1S H1SC 0.9800 .

loop_
_geom_torsion_atom_site_label_1
_geom_torsion_atom_site_label_2
_geom_torsion_atom_site_label_3
_geom_torsion_atom_site_label_4
_geom_torsion
_geom_torsion_site_symmetry_1
_geom_torsion_site_symmetry_4
O1 C1 C17 N4 -11.3(5) . 2_655
N1 C1 C17 N4 170.2(3) . 2_655
N1 C2 C6 O2 4.5(5) . .
N1 C2 C6 N2 -176.1(3) . .
N2 C7 C11 O3 -11.3(5) . .
N2 C7 C11 N3 168.2(3) . .
N3 C12 C16 O4 -1.6(5) . .
N3 C12 C16 N4 176.5(3) . .
C1 N1 C2 C6 85.5(4) . .
C1 N1 C3 C4 119.8(4) . .
C2 N1 C1 O1 -178.8(3) . .
C2 N1 C1 C17 -0.3(5) . .
C2 N1 C3 C4 -69.7(4) . .
C3 N1 C1 O1 -8.9(5) . .
C3 N1 C1 C17 169.6(3) . .
C3 N1 C2 C6 -84.6(4) . .
C6 N2 C7 C11 78.3(4) . .
C6 N2 C8 C9 135.1(4) . .
C7 N2 C6 O2 -167.6(3) . .
C7 N2 C6 C2 13.0(5) . .
C7 N2 C8 C9 -64.0(4) . .
C8 N2 C6 O2 -8.2(5) . .
C8 N2 C6 C2 172.4(3) . .
C8 N2 C7 C11 -81.4(4) . .
C11 N3 C12 C16 -83.8(4) . .
C11 N3 C13 C14 -92.9(4) . .
C12 N3 C11 O3 4.6(5) . .
C12 N3 C11 C7 -175.0(3) . .
C12 N3 C13 C14 89.9(4) . .
C13 N3 C11 O3 -172.6(3) . .
C13 N3 C11 C7 7.8(5) . .
C13 N3 C12 C16 93.5(4) . .
C16 N4 C18 C19 -87.2(4) . .
C17 N4 C16 O4 0.5(5) 2_655 .
C17 N4 C16 C12 -177.5(3) 2_655 .
C17 N4 C18 C19 104.0(4) 2_655 .
C18 N4 C16 O4 -168.3(3) . .
C18 N4 C16 C12 13.7(5) . .
